data_4060962
loop_
_publ_author_name
'Ionkin, Alex S.'
'Marshall, William J.'
'Fish, Brian M.'

_publ_section_title
;
 Synthesis and Structural Characterization of a Series of Novel
 Polyaromatic Ligands Containing Pyrene and Related Biscyclometalated
 Iridium(III) Complexes
;
_journal_coden_ASTM ORGND7
_journal_issue 6
_journal_name_full Organometallics
_journal_page_first 1461
_journal_page_last 1471
_journal_paper_doi 10.1021/om0510775
_journal_volume 25
_journal_year 2006
_chemical_formula_sum 'C66 H50 F6 Ir N2 O3 P'
_chemical_formula_weight 1256.25
_space_group_IT_number 13
_symmetry_cell_setting monoclinic
_symmetry_space_group_name_Hall '-P 2yc'
_symmetry_space_group_name_H-M 'P 1 2/c 1'
_cell_angle_alpha 90.00
_cell_angle_beta 113.766(3)
_cell_angle_gamma 90.00
_cell_formula_units_Z 4
_cell_length_a 20.579(3)
_cell_length_b 12.2266(19)
_cell_length_c 22.819(4)
_cell_measurement_temperature 293(2)
_cell_volume 5254.6(14)
_diffrn_ambient_temperature 293(2)
_exptl_crystal_density_diffrn 1.588
_exptl_crystal_density_meas hemisphere
_cod_duplicate_entry 4074987
_cod_depositor_comments
;
The following automatic conversions were performed:
'_symmetry_cell_setting' value 'Monoclinic' changed to 'monoclinic'
according to '/home/saulius/struct/CIF-dictionaries/cif_core.dic'
dictionary named 'cif_core.dic' version 2.4.1 from 2010-06-29.

Automatic conversion script
Id: cif_fix_enum 1527 2010-12-29 10:47:43Z saulius 
;
_cod_original_sg_symbol_H-M 'P 2/c'
_cod_database_code 4060962

loop_
_symmetry_equiv_pos_as_xyz
'x, y, z'
'-x, y, -z+1/2'
'-x, -y, -z'
'x, -y, z-1/2'

loop_
_atom_site_label
_atom_site_type_symbol
_atom_site_fract_x
_atom_site_fract_y
_atom_site_fract_z
_atom_site_U_iso_or_equiv
_atom_site_adp_type
_atom_site_occupancy
_atom_site_symmetry_multiplicity
_atom_site_calc_flag
_atom_site_refinement_flags
_atom_site_disorder_assembly
_atom_site_disorder_group
Ir1 Ir 0.202129(8) 0.289455(13) 0.464576(7) 0.02034(6) Uani 1 1 d . . .
P1 P 0.20311(6) 0.15467(10) 0.53905(5) 0.0231(2) Uani 1 1 d . . .
F1 F -0.00457(14) 0.3190(2) 0.48213(14) 0.0376(7) Uani 1 1 d . . .
F2 F -0.03824(13) 0.1537(3) 0.48356(13) 0.0414(7) Uani 1 1 d . . .
F3 F -0.06141(14) 0.2348(3) 0.39376(13) 0.0402(7) Uani 1 1 d . . .
F4 F 0.10378(15) 0.0285(2) 0.41650(13) 0.0398(7) Uani 1 1 d . . .
F5 F -0.00076(16) 0.0138(2) 0.41408(15) 0.0462(8) Uani 1 1 d . . .
F6 F 0.01797(16) 0.1149(2) 0.34580(13) 0.0449(7) Uani 1 1 d . . .
O1 O 0.08849(15) 0.2692(2) 0.43227(14) 0.0240(7) Uani 1 1 d . . .
N17 N 0.19591(18) 0.1985(3) 0.38637(16) 0.0228(8) Uani 1 1 d . . .
N40 N 0.20903(17) 0.4014(3) 0.53274(15) 0.0201(7) Uani 1 1 d . . .
C1 C 0.1078(2) 0.1459(4) 0.5232(2) 0.0265(10) Uani 1 1 d . . .
H1A H 0.0959 0.0711 0.5291 0.032 Uiso 1 1 calc R . .
H1B H 0.0981 0.1918 0.5534 0.032 Uiso 1 1 calc R . .
C2 C 0.0611(2) 0.1835(4) 0.4537(2) 0.0243(9) Uani 1 1 d . . .
C3 C -0.0107(2) 0.2220(4) 0.4532(2) 0.0298(10) Uani 1 1 d . . .
C4 C 0.0449(2) 0.0855(4) 0.4072(2) 0.0314(10) Uani 1 1 d . . .
C5 C 0.2472(2) 0.1967(4) 0.6232(2) 0.0272(10) Uani 1 1 d . . .
C6 C 0.2129(3) 0.2364(4) 0.6602(2) 0.0331(11) Uani 1 1 d . . .
H6A H 0.1636 0.2380 0.6433 0.040 Uiso 1 1 calc R . .
C7 C 0.2515(3) 0.2738(5) 0.7221(3) 0.0446(14) Uani 1 1 d . . .
H7A H 0.2277 0.3003 0.7463 0.053 Uiso 1 1 calc R . .
C8 C 0.3245(3) 0.2720(5) 0.7480(2) 0.0440(14) Uani 1 1 d . . .
H8A H 0.3501 0.2959 0.7897 0.053 Uiso 1 1 calc R . .
C9 C 0.3593(3) 0.2343(5) 0.7114(3) 0.0502(15) Uani 1 1 d . . .
H9A H 0.4087 0.2340 0.7283 0.060 Uiso 1 1 calc R . .
C10 C 0.3212(3) 0.1972(5) 0.6499(2) 0.0436(14) Uani 1 1 d . . .
H10A H 0.3454 0.1719 0.6259 0.052 Uiso 1 1 calc R . .
C11 C 0.2367(2) 0.0146(4) 0.5427(2) 0.0265(10) Uani 1 1 d . . .
C12 C 0.2004(3) -0.0780(4) 0.5482(2) 0.0373(12) Uani 1 1 d . . .
H12A H 0.1566 -0.0705 0.5508 0.045 Uiso 1 1 calc R . .
C13 C 0.2284(3) -0.1807(4) 0.5499(3) 0.0489(15) Uani 1 1 d . . .
H13A H 0.2023 -0.2418 0.5516 0.059 Uiso 1 1 calc R . .
C14 C 0.2941(3) -0.1942(5) 0.5491(3) 0.0541(16) Uani 1 1 d . . .
H14A H 0.3132 -0.2639 0.5519 0.065 Uiso 1 1 calc R . .
C15 C 0.3318(3) -0.1039(5) 0.5443(3) 0.0478(14) Uani 1 1 d . . .
H15A H 0.3764 -0.1126 0.5437 0.057 Uiso 1 1 calc R . .
C16 C 0.3032(2) -0.0008(4) 0.5405(2) 0.0351(11) Uani 1 1 d . . .
H16A H 0.3285 0.0597 0.5364 0.042 Uiso 1 1 calc R . .
C18 C 0.2214(2) 0.0977(4) 0.3875(2) 0.0284(10) Uani 1 1 d . . .
H18A H 0.2414 0.0619 0.4268 0.034 Uiso 1 1 calc R . .
C19 C 0.2197(3) 0.0436(4) 0.3342(2) 0.0350(11) Uani 1 1 d . . .
H19A H 0.2383 -0.0267 0.3378 0.042 Uiso 1 1 calc R . .
C20 C 0.1903(3) 0.0941(4) 0.2750(2) 0.0328(11) Uani 1 1 d . . .
C21 C 0.1633(2) 0.1981(4) 0.2732(2) 0.0276(10) Uani 1 1 d . . .
H21A H 0.1429 0.2340 0.2341 0.033 Uiso 1 1 calc R . .
C22 C 0.1656(2) 0.2514(4) 0.3286(2) 0.0236(9) Uani 1 1 d . . .
C23 C 0.1883(3) 0.0403(5) 0.2150(3) 0.0471(14) Uani 1 1 d . . .
H23A H 0.1481 0.0670 0.1788 0.071 Uiso 1 1 calc R . .
H23B H 0.1843 -0.0375 0.2183 0.071 Uiso 1 1 calc R . .
H23C H 0.2311 0.0571 0.2096 0.071 Uiso 1 1 calc R . .
C24 C 0.1482(2) 0.3661(4) 0.3332(2) 0.0226(9) Uani 1 1 d . . .
C25 C 0.1776(2) 0.4080(3) 0.39650(19) 0.0209(9) Uani 1 1 d . . .
C26 C 0.1802(2) 0.5201(4) 0.4048(2) 0.0249(9) Uani 1 1 d . . .
H26A H 0.2004 0.5482 0.4461 0.030 Uiso 1 1 calc R . .
C27 C 0.1533(2) 0.5930(4) 0.3531(2) 0.0245(9) Uani 1 1 d . . .
C28 C 0.1154(2) 0.5503(4) 0.2907(2) 0.0253(9) Uani 1 1 d . . .
C29 C 0.1105(2) 0.4350(4) 0.2806(2) 0.0231(9) Uani 1 1 d . . .
C30 C 0.1590(3) 0.7100(4) 0.3609(2) 0.0315(10) Uani 1 1 d . . .
H30A H 0.1853 0.7390 0.4013 0.038 Uiso 1 1 calc R . .
C31 C 0.1273(3) 0.7783(4) 0.3114(3) 0.0355(11) Uani 1 1 d . . .
H31A H 0.1322 0.8534 0.3182 0.043 Uiso 1 1 calc R . .
C32 C 0.0865(3) 0.7380(4) 0.2487(2) 0.0330(11) Uani 1 1 d . . .
C33 C 0.0802(2) 0.6231(4) 0.2385(2) 0.0275(10) Uani 1 1 d . . .
C34 C 0.0501(3) 0.8069(4) 0.1956(3) 0.0417(13) Uani 1 1 d . . .
H34A H 0.0538 0.8823 0.2011 0.050 Uiso 1 1 calc R . .
C35 C 0.0099(3) 0.7654(5) 0.1369(3) 0.0436(14) Uani 1 1 d . . .
H35A H -0.0131 0.8129 0.1030 0.052 Uiso 1 1 calc R . .
C36 C 0.0027(3) 0.6530(5) 0.1266(2) 0.0389(12) Uani 1 1 d . . .
H36A H -0.0253 0.6259 0.0861 0.047 Uiso 1 1 calc R . .
C37 C 0.0374(2) 0.5811(4) 0.1770(2) 0.0315(11) Uani 1 1 d . . .
C38 C 0.0271(2) 0.4648(4) 0.1696(2) 0.0313(11) Uani 1 1 d . . .
H38A H -0.0039 0.4363 0.1305 0.038 Uiso 1 1 calc R . .
C39 C 0.0619(2) 0.3964(4) 0.2189(2) 0.0291(10) Uani 1 1 d . . .
H39A H 0.0542 0.3215 0.2128 0.035 Uiso 1 1 calc R . .
C41 C 0.1516(2) 0.4385(4) 0.5403(2) 0.0258(10) Uani 1 1 d . . .
H41A H 0.1071 0.4133 0.5126 0.031 Uiso 1 1 calc R . .
C42 C 0.1557(2) 0.5121(4) 0.5871(2) 0.0299(10) Uani 1 1 d . . .
H42A H 0.1148 0.5358 0.5913 0.036 Uiso 1 1 calc R . .
C43 C 0.2221(3) 0.5505(4) 0.6281(2) 0.0353(11) Uani 1 1 d . . .
C44 C 0.2807(2) 0.5144(4) 0.6180(2) 0.0334(11) Uani 1 1 d . . .
H44A H 0.3252 0.5420 0.6438 0.040 Uiso 1 1 calc R . .
C45 C 0.2757(2) 0.4392(4) 0.57124(19) 0.0226(9) Uani 1 1 d . . .
C46 C 0.2294(3) 0.6303(6) 0.6806(3) 0.0629(19) Uani 1 1 d . . .
H46A H 0.2778 0.6542 0.7010 0.094 Uiso 1 1 calc R . .
H46B H 0.2157 0.5953 0.7116 0.094 Uiso 1 1 calc R . .
H46C H 0.1992 0.6922 0.6627 0.094 Uiso 1 1 calc R . .
C47 C 0.3312(2) 0.3959(4) 0.5530(2) 0.0278(10) Uani 1 1 d . . .
C48 C 0.3057(2) 0.3247(4) 0.4988(2) 0.0238(9) Uani 1 1 d . . .
C49 C 0.3540(2) 0.2895(4) 0.4735(2) 0.0285(10) Uani 1 1 d . . .
H49A H 0.3380 0.2431 0.4382 0.034 Uiso 1 1 calc R . .
C50 C 0.4253(2) 0.3218(4) 0.4995(2) 0.0310(11) Uani 1 1 d . . .
C51 C 0.4516(2) 0.3876(4) 0.5552(2) 0.0294(10) Uani 1 1 d . . .
C52 C 0.4047(2) 0.4219(5) 0.5838(2) 0.0429(14) Uani 1 1 d . . .
C53 C 0.4723(3) 0.2910(5) 0.4698(3) 0.0539(17) Uani 1 1 d . . .
H53A H 0.4554 0.2482 0.4330 0.065 Uiso 1 1 calc R . .
C54 C 0.5408(3) 0.3238(5) 0.4948(3) 0.0596(18) Uani 1 1 d . . .
H54A H 0.5700 0.3038 0.4743 0.072 Uiso 1 1 calc R . .
C55 C 0.5697(2) 0.3882(4) 0.5516(3) 0.0385(12) Uani 1 1 d . . .
C56 C 0.5243(2) 0.4194(4) 0.5819(2) 0.0332(11) Uani 1 1 d . . .
C57 C 0.6409(3) 0.4227(5) 0.5785(3) 0.0461(14) Uani 1 1 d . . .
H57A H 0.6713 0.4007 0.5597 0.055 Uiso 1 1 calc R . .
C58 C 0.6668(3) 0.4884(5) 0.6322(3) 0.0466(14) Uani 1 1 d . . .
H58A H 0.7133 0.5138 0.6479 0.056 Uiso 1 1 calc R . .
C59 C 0.6237(3) 0.5154(6) 0.6618(3) 0.0604(18) Uani 1 1 d . . .
H59A H 0.6415 0.5576 0.6988 0.072 Uiso 1 1 calc R . .
C60 C 0.5526(3) 0.4810(6) 0.6378(3) 0.0565(18) Uani 1 1 d . . .
C61 C 0.5082(3) 0.4991(9) 0.6697(4) 0.111(4) Uani 1 1 d . . .
H61A H 0.5269 0.5335 0.7094 0.134 Uiso 1 1 calc R . .
C62 C 0.4390(3) 0.4684(8) 0.6452(3) 0.096(3) Uani 1 1 d . . .
H62A H 0.4130 0.4786 0.6700 0.116 Uiso 1 1 calc R . .
O82 O 0.5015(5) 0.1208(9) 0.6280(5) 0.185(4) Uani 1 1 d . . .
C81 C 0.5294(8) 0.0415(13) 0.5959(10) 0.189(7) Uani 1 1 d . . .
C83 C 0.5969(8) 0.0592(15) 0.5917(9) 0.216(8) Uani 1 1 d . . .
C85 C 0.4969(13) -0.035(2) 0.577(2) 0.60(4) Uani 1 1 d . . .
C70 C 0.462(3) 0.805(2) 0.727(3) 1.08(9) Uani 1 1 d . . .
C71 C 0.3805(10) 0.8979(18) 0.7285(11) 0.287(12) Uani 1 1 d . . .
O72 O 0.4073(7) 0.7210(12) 0.7227(6) 0.245(6) Uani 1 1 d . . .
C74 C 0.529(3) 0.995(3) 0.6775(17) 0.74(5) Uani 1 1 d . . .

loop_
_atom_site_aniso_label
_atom_site_aniso_U_11
_atom_site_aniso_U_22
_atom_site_aniso_U_33
_atom_site_aniso_U_23
_atom_site_aniso_U_13
_atom_site_aniso_U_12
Ir1 0.01899(9) 0.02098(9) 0.02224(9) -0.00035(7) 0.00952(6) -0.00079(7)
P1 0.0184(5) 0.0272(6) 0.0223(5) 0.0031(5) 0.0069(4) 0.0011(5)
F1 0.0260(14) 0.0446(17) 0.0457(17) -0.0023(14) 0.0182(13) 0.0024(13)
F2 0.0245(14) 0.056(2) 0.0438(17) 0.0133(15) 0.0142(13) -0.0058(14)
F3 0.0227(14) 0.0566(19) 0.0320(15) 0.0093(14) 0.0013(12) 0.0015(13)
F4 0.0376(16) 0.0372(17) 0.0429(17) -0.0014(13) 0.0143(13) 0.0048(13)
F5 0.0443(17) 0.0323(16) 0.061(2) -0.0007(15) 0.0202(15) -0.0132(14)
F6 0.0554(19) 0.0400(17) 0.0264(15) 0.0017(13) 0.0029(13) -0.0027(15)
O1 0.0179(14) 0.0263(17) 0.0264(16) 0.0056(13) 0.0076(12) -0.0007(12)
N17 0.0238(18) 0.024(2) 0.0215(18) -0.0013(15) 0.0098(15) -0.0002(16)
N40 0.0172(17) 0.0243(19) 0.0194(17) 0.0017(14) 0.0081(14) -0.0010(14)
C1 0.020(2) 0.030(3) 0.029(2) 0.008(2) 0.0095(18) -0.0002(19)
C2 0.018(2) 0.030(2) 0.023(2) 0.0059(18) 0.0068(17) 0.0006(18)
C3 0.021(2) 0.036(3) 0.027(2) 0.003(2) 0.0046(18) -0.001(2)
C4 0.031(2) 0.027(2) 0.032(3) 0.007(2) 0.009(2) -0.001(2)
C5 0.025(2) 0.031(3) 0.020(2) 0.0041(19) 0.0041(18) 0.001(2)
C6 0.028(2) 0.042(3) 0.030(2) 0.001(2) 0.012(2) -0.005(2)
C7 0.040(3) 0.060(4) 0.037(3) -0.006(3) 0.019(2) -0.003(3)
C8 0.045(3) 0.050(4) 0.027(3) -0.008(2) 0.003(2) 0.000(3)
C9 0.028(3) 0.067(4) 0.042(3) -0.010(3) 0.001(2) 0.008(3)
C10 0.026(2) 0.067(4) 0.035(3) -0.012(3) 0.009(2) 0.006(3)
C11 0.024(2) 0.025(2) 0.027(2) 0.0008(19) 0.0062(19) -0.0017(19)
C12 0.036(3) 0.037(3) 0.038(3) 0.007(2) 0.014(2) 0.000(2)
C13 0.064(4) 0.026(3) 0.059(4) 0.008(3) 0.028(3) -0.002(3)
C14 0.071(4) 0.025(3) 0.065(4) 0.008(3) 0.026(4) 0.013(3)
C15 0.044(3) 0.046(3) 0.057(4) 0.009(3) 0.024(3) 0.017(3)
C16 0.030(3) 0.033(3) 0.041(3) 0.003(2) 0.014(2) 0.005(2)
C18 0.030(2) 0.026(2) 0.029(2) 0.0021(19) 0.013(2) 0.002(2)
C19 0.040(3) 0.025(2) 0.044(3) -0.005(2) 0.021(2) 0.000(2)
C20 0.039(3) 0.027(3) 0.036(3) -0.005(2) 0.019(2) -0.003(2)
C21 0.034(2) 0.026(2) 0.025(2) -0.0026(19) 0.0141(19) -0.004(2)
C22 0.024(2) 0.023(2) 0.028(2) 0.0001(18) 0.0148(19) -0.0014(18)
C23 0.065(4) 0.035(3) 0.047(3) -0.012(3) 0.028(3) 0.003(3)
C24 0.022(2) 0.024(2) 0.026(2) -0.0008(19) 0.0137(18) -0.0003(18)
C25 0.0180(19) 0.024(2) 0.025(2) -0.0029(18) 0.0120(17) -0.0048(17)
C26 0.027(2) 0.025(2) 0.027(2) -0.0030(19) 0.0156(19) -0.0058(19)
C27 0.021(2) 0.021(2) 0.035(2) -0.0003(19) 0.0154(19) -0.0008(17)
C28 0.023(2) 0.026(2) 0.031(2) -0.0013(19) 0.0157(19) -0.0005(19)
C29 0.021(2) 0.026(2) 0.027(2) 0.0037(19) 0.0141(18) -0.0002(18)
C30 0.031(2) 0.026(2) 0.041(3) -0.004(2) 0.019(2) -0.005(2)
C31 0.042(3) 0.018(2) 0.053(3) 0.004(2) 0.025(3) -0.004(2)
C32 0.035(3) 0.028(3) 0.044(3) 0.007(2) 0.024(2) 0.001(2)
C33 0.023(2) 0.031(3) 0.036(2) 0.004(2) 0.019(2) 0.001(2)
C34 0.044(3) 0.031(3) 0.058(4) 0.017(3) 0.029(3) 0.007(2)
C35 0.041(3) 0.049(4) 0.046(3) 0.025(3) 0.023(3) 0.012(3)
C36 0.033(3) 0.051(4) 0.038(3) 0.012(3) 0.020(2) 0.006(3)
C37 0.024(2) 0.041(3) 0.034(3) 0.011(2) 0.017(2) 0.005(2)
C38 0.028(2) 0.043(3) 0.026(2) 0.004(2) 0.015(2) 0.003(2)
C39 0.034(2) 0.029(3) 0.031(2) -0.001(2) 0.020(2) 0.000(2)
C41 0.020(2) 0.029(2) 0.031(2) 0.007(2) 0.0130(19) 0.0034(19)
C42 0.029(2) 0.032(3) 0.034(3) 0.002(2) 0.019(2) 0.008(2)
C43 0.039(3) 0.034(3) 0.030(3) -0.006(2) 0.011(2) 0.012(2)
C44 0.025(2) 0.034(3) 0.036(3) -0.007(2) 0.006(2) 0.002(2)
C45 0.020(2) 0.026(2) 0.022(2) -0.0005(18) 0.0093(17) -0.0032(18)
C46 0.049(3) 0.075(5) 0.052(4) -0.033(3) 0.006(3) 0.023(3)
C47 0.025(2) 0.038(3) 0.024(2) -0.001(2) 0.0135(19) -0.004(2)
C48 0.022(2) 0.027(2) 0.027(2) 0.0008(18) 0.0141(18) 0.0039(18)
C49 0.028(2) 0.023(2) 0.035(2) -0.008(2) 0.014(2) -0.004(2)
C50 0.023(2) 0.028(2) 0.047(3) -0.004(2) 0.019(2) 0.0027(19)
C51 0.022(2) 0.034(3) 0.034(2) 0.001(2) 0.014(2) 0.001(2)
C52 0.023(2) 0.073(4) 0.036(3) -0.017(3) 0.015(2) -0.010(3)
C53 0.038(3) 0.056(4) 0.079(4) -0.034(3) 0.036(3) -0.008(3)
C54 0.040(3) 0.066(4) 0.092(5) -0.031(4) 0.046(3) -0.008(3)
C55 0.026(2) 0.041(3) 0.052(3) 0.005(3) 0.020(2) 0.000(2)
C56 0.021(2) 0.043(3) 0.036(3) 0.008(2) 0.012(2) 0.002(2)
C57 0.028(3) 0.051(4) 0.067(4) 0.003(3) 0.027(3) 0.001(3)
C58 0.021(2) 0.065(4) 0.053(3) 0.006(3) 0.013(2) -0.009(3)
C59 0.027(3) 0.103(6) 0.048(3) -0.019(4) 0.012(3) -0.015(3)
C60 0.024(3) 0.103(5) 0.044(3) -0.021(3) 0.015(2) -0.012(3)
C61 0.037(4) 0.216(11) 0.082(5) -0.098(7) 0.025(4) -0.036(5)
C62 0.037(3) 0.184(9) 0.075(5) -0.073(6) 0.030(3) -0.027(5)
O82 0.150(8) 0.185(10) 0.195(10) -0.006(8) 0.044(7) 0.009(8)
C81 0.131(11) 0.129(12) 0.35(2) -0.054(15) 0.138(14) -0.005(10)
C83 0.140(11) 0.26(2) 0.28(2) 0.089(17) 0.123(13) 0.023(13)
C85 0.38(3) 0.38(3) 1.31(10) -0.66(5) 0.61(5) -0.34(3)
C70 1.01(11) 0.15(2) 0.92(9) 0.13(4) -0.81(8) -0.19(4)
C71 0.216(19) 0.23(2) 0.30(2) -0.066(19) -0.023(17) 0.026(16)
O72 0.213(13) 0.310(18) 0.194(12) 0.073(11) 0.064(10) 0.028(11)
C74 0.90(9) 0.38(4) 0.43(5) 0.22(4) -0.27(5) -0.33(5)

loop_
_geom_bond_atom_site_label_1
_geom_bond_atom_site_label_2
_geom_bond_distance
_geom_bond_site_symmetry_2
_geom_bond_publ_flag
Ir1 C48 1.999(4) . ?
Ir1 C25 2.034(4) . ?
Ir1 N40 2.034(3) . ?
Ir1 N17 2.062(3) . ?
Ir1 O1 2.164(3) . ?
Ir1 P1 2.3615(12) . ?
P1 C5 1.836(4) . ?
P1 C11 1.836(5) . ?
P1 C1 1.848(4) . ?
F1 C3 1.340(5) . ?
F2 C3 1.348(5) . ?
F3 C3 1.346(5) . ?
F4 C4 1.339(5) . ?
F5 C4 1.339(5) . ?
F6 C4 1.333(5) . ?
O1 C2 1.371(5) . ?
N17 C18 1.336(6) . ?
N17 C22 1.372(6) . ?
N40 C41 1.340(5) . ?
N40 C45 1.377(5) . ?
C1 C2 1.555(6) . ?
C2 C3 1.544(6) . ?
C2 C4 1.545(7) . ?
C5 C6 1.387(6) . ?
C5 C10 1.395(6) . ?
C6 C7 1.391(7) . ?
C7 C8 1.375(8) . ?
C8 C9 1.381(8) . ?
C9 C10 1.379(7) . ?
C11 C12 1.391(6) . ?
C11 C16 1.402(6) . ?
C12 C13 1.375(7) . ?
C13 C14 1.368(8) . ?
C14 C15 1.379(8) . ?
C15 C16 1.380(7) . ?
C18 C19 1.374(6) . ?
C19 C20 1.383(7) . ?
C20 C21 1.381(6) . ?
C20 C23 1.504(6) . ?
C21 C22 1.406(6) . ?
C22 C24 1.461(6) . ?
C24 C29 1.416(6) . ?
C24 C25 1.418(6) . ?
C25 C26 1.382(6) . ?
C26 C27 1.403(6) . ?
C27 C28 1.418(6) . ?
C27 C30 1.441(6) . ?
C28 C29 1.426(6) . ?
C28 C33 1.429(6) . ?
C29 C39 1.438(6) . ?
C30 C31 1.343(7) . ?
C31 C32 1.424(7) . ?
C32 C34 1.416(7) . ?
C32 C33 1.422(7) . ?
C33 C37 1.418(7) . ?
C34 C35 1.358(8) . ?
C35 C36 1.392(8) . ?
C36 C37 1.394(7) . ?
C37 C38 1.437(7) . ?
C38 C39 1.353(6) . ?
C41 C42 1.373(6) . ?
C42 C43 1.391(7) . ?
C43 C44 1.387(6) . ?
C43 C46 1.505(7) . ?
C44 C45 1.380(6) . ?
C45 C47 1.464(6) . ?
C47 C52 1.423(6) . ?
C47 C48 1.427(6) . ?
C48 C49 1.403(6) . ?
C49 C50 1.401(6) . ?
C50 C51 1.415(7) . ?
C50 C53 1.437(7) . ?
C51 C56 1.424(6) . ?
C51 C52 1.428(6) . ?
C52 C62 1.411(8) . ?
C53 C54 1.350(8) . ?
C54 C55 1.426(8) . ?
C55 C57 1.406(7) . ?
C55 C56 1.419(7) . ?
C56 C60 1.390(7) . ?
C57 C58 1.379(8) . ?
C58 C59 1.355(7) . ?
C59 C60 1.403(7) . ?
C60 C61 1.398(8) . ?
C61 C62 1.357(8) . ?
O82 C81 1.463(15) . ?
O82 C74 1.85(3) 1_545 ?
C81 C85 1.134(17) . ?
C81 C83 1.448(17) . ?
C81 C74 1.95(4) 1_545 ?
C70 O72 1.50(5) . ?
C70 C70 1.48(7) 2_656 ?
C70 C71 2.04(8) . ?
C74 O82 1.85(3) 1_565 ?
C74 C81 1.95(4) 1_565 ?
